data_7704880
loop_
_publ_author_name
'Puttock, Emma V.'
'Sil, Amit'
'Yufit, Dmitry S.'
'Williams, J. A. Gareth'

_publ_section_title
;
 Mono and dinuclear iridium(iii) complexes featuring bis-tridentate
 coordination and Schiff-base bridging ligands: the beneficial effect of a
 second metal ion on luminescence.
;
_journal_issue 30
_journal_name_full 'Dalton transactions (Cambridge, England : 2003)'
_journal_page_first 10463
_journal_page_last 10476
_journal_paper_doi 10.1039/d0dt01964j
_journal_volume 49
_journal_year 2020
_chemical_formula_moiety 'C32 H29 Ir N5 O2, F6 P, C2 H3 N'
_chemical_formula_sum 'C34 H32 F6 Ir N6 O2 P'
_chemical_formula_weight 893.83
_space_group_crystal_system monoclinic
_space_group_IT_number 14
_space_group_name_Hall '-P 2ybc'
_space_group_name_H-M_alt 'P 1 21/c 1'
_atom_sites_solution_hydrogens geom
_atom_sites_solution_primary direct
_atom_sites_solution_secondary difmap
_audit_creation_date 2016-12-14
_audit_creation_method
;
Olex2 1.2-beta
(compiled 2016.11.30 svn.r3356 for OlexSys, GUI svn.r5269)
;
_audit_update_record
;
2020-06-01 deposited with the CCDC.	2020-07-10 downloaded from the CCDC.
;
_cell_angle_alpha 90.00
_cell_angle_beta 95.0909(16)
_cell_angle_gamma 90.00
_cell_formula_units_Z 4
_cell_length_a 11.4532(5)
_cell_length_b 15.8034(7)
_cell_length_c 18.1543(8)
_cell_measurement_reflns_used 9850
_cell_measurement_temperature 120.0
_cell_measurement_theta_max 31.57
_cell_measurement_theta_min 2.40
_cell_volume 3273.0(2)
_computing_cell_refinement 'SAINT v8.37A (Bruker, 2015)'
_computing_data_collection 'APEX2 v.2013.4_1 (Bruker, 2013)'
_computing_data_reduction 'SAINT v8.37A (Bruker, 2015)'
_computing_molecular_graphics 'Olex2 (Dolomanov et al., 2009)'
_computing_publication_material 'Olex2 (Dolomanov et al., 2009)'
_computing_structure_refinement 'XL (Sheldrick, 2008)'
_computing_structure_solution 'XS (Sheldrick, 2008)'
_diffrn_ambient_temperature 120.0
_diffrn_detector 'Bruker PHOTON 100 CMOS'
_diffrn_detector_area_resol_mean 10.4
_diffrn_detector_type 'CMOS sensor'
_diffrn_measured_fraction_theta_full 0.999
_diffrn_measured_fraction_theta_max 0.999
_diffrn_measurement_device '3-circle diffractometer'
_diffrn_measurement_device_type 'Bruker D8 Venture'
_diffrn_measurement_method '\f and \w scans'
_diffrn_radiation_monochromator 'focusing mirrors'
_diffrn_radiation_probe x-ray
_diffrn_radiation_type MoK\a
_diffrn_radiation_wavelength 0.71073
_diffrn_reflns_av_R_equivalents 0.0310
_diffrn_reflns_av_unetI/netI 0.0174
_diffrn_reflns_limit_h_max 16
_diffrn_reflns_limit_h_min -16
_diffrn_reflns_limit_k_max 22
_diffrn_reflns_limit_k_min -22
_diffrn_reflns_limit_l_max 25
_diffrn_reflns_limit_l_min -25
_diffrn_reflns_number 71211
_diffrn_reflns_theta_full 30.00
_diffrn_reflns_theta_max 30.00
_diffrn_reflns_theta_min 2.40
_diffrn_source 'microfocus sealed X-ray tube'
_diffrn_source_type 'Incoatec I\mS microsource'
_diffrn_standards_number 0
_exptl_absorpt_coefficient_mu 4.206
_exptl_absorpt_correction_T_max 1.0000
_exptl_absorpt_correction_T_min 0.6619
_exptl_absorpt_correction_type multi-scan
_exptl_absorpt_process_details
;
SADABS-2014/5 (Bruker,2014/5) was used for absorption correction.
wR2(int) was 0.0871 before and 0.0418 after correction.
The Ratio of minimum to maximum transmission is 0.6619.
The \l/2 correction factor is Not present.
;
_exptl_crystal_colour 'clear dark orange'
_exptl_crystal_colour_lustre clear
_exptl_crystal_colour_modifier dark
_exptl_crystal_colour_primary orange
_exptl_crystal_density_diffrn 1.814
_exptl_crystal_density_method 'not measured'
_exptl_crystal_description prism
_exptl_crystal_F_000 1760
_exptl_crystal_size_max 0.25
_exptl_crystal_size_mid 0.21
_exptl_crystal_size_min 0.08
_refine_diff_density_max 0.809
_refine_diff_density_min -1.012
_refine_diff_density_rms 0.081
_refine_ls_extinction_method none
_refine_ls_goodness_of_fit_ref 1.054
_refine_ls_hydrogen_treatment constr
_refine_ls_matrix_type full
_refine_ls_number_parameters 456
_refine_ls_number_reflns 9548
_refine_ls_number_restraints 0
_refine_ls_restrained_S_all 1.054
_refine_ls_R_factor_all 0.0214
_refine_ls_R_factor_gt 0.0161
_refine_ls_shift/su_max 0.007
_refine_ls_shift/su_mean 0.000
_refine_ls_structure_factor_coef Fsqd
_refine_ls_weighting_details 'calc w=1/[\s^2^(Fo^2^)+(0.0120P)^2^+3.3000P] where P=(Fo^2^+2Fc^2^)/3'
_refine_ls_weighting_scheme calc
_refine_ls_wR_factor_gt 0.0348
_refine_ls_wR_factor_ref 0.0367
_reflns_number_gt 8563
_reflns_number_total 9548
_reflns_threshold_expression >2sigma(I)
_cod_data_source_file d0dt01964j2.cif
_cod_data_source_block Ir1dpyxL4_16srv479
_cod_depositor_comments
;Adding full bibliography for 7704880--7704885.cif.

 Adding full bibliography for 7704880--7704885.cif.
;
_cod_database_code 7704880
_computing.bruker_data_scaling 'SADABS V2012/1 (Bruker AXS Inc.)'

_olex2_refinement_description
;
1. Fixed Uiso
 At 1.2 times of:
  All C(H) groups
 At 1.5 times of:
  All C(H,H,H) groups
2.a Aromatic/amide H refined with riding coordinates:
 C1(H1), C2(H2), C3(H3), C4(H4), C7(H7), C10(H10), C11(H11), C13(H13),
 C15(H15), C16(H16), C17(H17), C18(H18), C24(H24), C29(H29), C30(H30), C31(H31),
  C32(H32)
2.b Idealised Me refined as rotating group:
 C6(H6A,H6B,H6C), C14(H14A,H14B,H14C), C26(H26A,H26B,H26C), C27(H27A,H27B,
 H27C), C2S(H2SA,H2SB,H2SC)
;

loop_
_space_group_symop_id
_space_group_symop_operation_xyz
1 'x, y, z'
2 '-x, y+1/2, -z+1/2'
3 '-x, -y, -z'
4 'x, -y-1/2, z-1/2'

loop_
_atom_site_label
_atom_site_type_symbol
_atom_site_fract_x
_atom_site_fract_y
_atom_site_fract_z
_atom_site_U_iso_or_equiv
_atom_site_adp_type
_atom_site_occupancy
_atom_site_calc_flag
_atom_site_disorder_assembly
_atom_site_disorder_group
_atom_site_refinement_flags_posn
Ir1 Ir 0.370623(5) 0.324619(4) 0.673333(3) 0.00869(2) Uani 1 d . . .
O1 O 0.45082(10) 0.33310(7) 0.77758(6) 0.0126(2) Uani 1 d . . .
O2 O 0.25885(13) 0.43371(10) 1.03269(7) 0.0281(3) Uani 1 d . . .
N1 N 0.26920(12) 0.31464(8) 0.57693(8) 0.0113(3) Uani 1 d . . .
N2 N 0.11660(12) 0.31803(9) 0.65376(8) 0.0142(3) Uani 1 d . . .
N3 N 0.20397(12) 0.33416(9) 0.70949(8) 0.0112(3) Uani 1 d . . .
N4 N 0.39145(12) 0.19696(9) 0.68130(7) 0.0113(3) Uani 1 d . . .
N5 N 0.40181(12) 0.44988(9) 0.65249(8) 0.0117(3) Uani 1 d . . .
C1 C 0.30759(15) 0.31075(10) 0.50832(9) 0.0138(3) Uani 1 d . . .
H1 H 0.3897 0.3107 0.5040 0.017 Uiso 1 calc . . R
C2 C 0.23318(16) 0.30687(11) 0.44518(10) 0.0177(3) Uani 1 d . . .
H2 H 0.2628 0.3055 0.3980 0.021 Uiso 1 calc . . R
C3 C 0.11302(17) 0.30504(12) 0.45166(10) 0.0208(4) Uani 1 d . . .
H3 H 0.0596 0.3015 0.4086 0.025 Uiso 1 calc . . R
C4 C 0.07191(16) 0.30834(12) 0.52048(10) 0.0203(4) Uani 1 d . . .
H4 H -0.0100 0.3071 0.5254 0.024 Uiso 1 calc . . R
C5 C 0.15215(14) 0.31356(10) 0.58344(9) 0.0135(3) Uani 1 d . . .
C6 C -0.00530(14) 0.31183(12) 0.66918(10) 0.0179(3) Uani 1 d . . .
H6A H -0.0100 0.2864 0.7181 0.027 Uiso 1 calc . . GR
H6B H -0.0480 0.2764 0.6316 0.027 Uiso 1 calc . . GR
H6C H -0.0402 0.3685 0.6683 0.027 Uiso 1 calc . . GR
C7 C 0.18024(14) 0.35424(11) 0.77551(9) 0.0127(3) Uani 1 d . . .
H7 H 0.1003 0.3602 0.7848 0.015 Uiso 1 calc . . R
C8 C 0.26915(14) 0.36811(10) 0.83594(9) 0.0125(3) Uani 1 d . . .
C9 C 0.39148(14) 0.35414(10) 0.83513(9) 0.0122(3) Uani 1 d . . .
C10 C 0.46076(15) 0.36529(11) 0.90286(9) 0.0161(3) Uani 1 d . . .
H10 H 0.5424 0.3540 0.9046 0.019 Uiso 1 calc . . R
C11 C 0.41480(16) 0.39171(12) 0.96616(10) 0.0186(3) Uani 1 d . . .
H11 H 0.4649 0.3991 1.0103 0.022 Uiso 1 calc . . R
C12 C 0.29507(16) 0.40782(12) 0.96632(10) 0.0187(3) Uani 1 d . . .
C13 C 0.22385(15) 0.39575(11) 0.90226(9) 0.0154(3) Uani 1 d . . .
H13 H 0.1422 0.4061 0.9023 0.018 Uiso 1 calc . . R
C14 C 0.13751(18) 0.45230(15) 1.03425(11) 0.0289(5) Uani 1 d . . .
H14A H 0.1149 0.4965 0.9979 0.043 Uiso 1 calc . . GR
H14B H 0.1227 0.4721 1.0837 0.043 Uiso 1 calc . . GR
H14C H 0.0914 0.4011 1.0223 0.043 Uiso 1 calc . . GR
C15 C 0.31624(15) 0.14404(11) 0.71030(9) 0.0141(3) Uani 1 d . . .
H15 H 0.2456 0.1664 0.7260 0.017 Uiso 1 calc . . R
C16 C 0.33735(16) 0.05859(11) 0.71817(10) 0.0170(3) Uani 1 d . . .
H16 H 0.2819 0.0224 0.7381 0.020 Uiso 1 calc . . R
C17 C 0.44154(15) 0.02675(11) 0.69625(9) 0.0165(3) Uani 1 d . . .
H17 H 0.4597 -0.0316 0.7025 0.020 Uiso 1 calc . . R
C18 C 0.51906(15) 0.08060(11) 0.66524(9) 0.0151(3) Uani 1 d . . .
H18 H 0.5900 0.0587 0.6496 0.018 Uiso 1 calc . . R
C19 C 0.49420(14) 0.16645(10) 0.65679(9) 0.0116(3) Uani 1 d . . .
C20 C 0.56631(13) 0.23232(10) 0.62423(9) 0.0111(3) Uani 1 d . . .
C21 C 0.52107(13) 0.31401(10) 0.63180(9) 0.0109(3) Uani 1 d . . .
C22 C 0.57269(14) 0.38805(11) 0.60657(9) 0.0126(3) Uani 1 d . . .
C23 C 0.67538(14) 0.37931(11) 0.56932(9) 0.0145(3) Uani 1 d . . .
C24 C 0.71620(14) 0.29720(12) 0.55951(9) 0.0153(3) Uani 1 d . . .
H24 H 0.7833 0.2911 0.5328 0.018 Uiso 1 calc . . R
C25 C 0.66686(14) 0.22284(11) 0.58570(9) 0.0140(3) Uani 1 d . . .
C26 C 0.72470(16) 0.13997(12) 0.56998(11) 0.0204(4) Uani 1 d . . .
H26A H 0.7581 0.1149 0.6165 0.031 Uiso 1 calc . . GR
H26B H 0.7872 0.1498 0.5375 0.031 Uiso 1 calc . . GR
H26C H 0.6664 0.1013 0.5457 0.031 Uiso 1 calc . . GR
C27 C 0.74283(16) 0.45191(12) 0.53951(11) 0.0216(4) Uani 1 d . . .
H27A H 0.6915 0.4836 0.5032 0.032 Uiso 1 calc . . GR
H27B H 0.8100 0.4298 0.5157 0.032 Uiso 1 calc . . GR
H27C H 0.7707 0.4895 0.5802 0.032 Uiso 1 calc . . GR
C28 C 0.50462(14) 0.46495(11) 0.62040(9) 0.0131(3) Uani 1 d . . .
C29 C 0.53363(16) 0.54830(11) 0.60483(10) 0.0188(3) Uani 1 d . . .
H29 H 0.6048 0.5598 0.5836 0.023 Uiso 1 calc . . R
C30 C 0.46022(18) 0.61467(12) 0.61987(11) 0.0228(4) Uani 1 d . . .
H30 H 0.4810 0.6713 0.6093 0.027 Uiso 1 calc . . R
C31 C 0.35631(17) 0.59761(12) 0.65045(11) 0.0213(4) Uani 1 d . . .
H31 H 0.3038 0.6420 0.6602 0.026 Uiso 1 calc . . R
C32 C 0.33061(15) 0.51445(11) 0.66655(10) 0.0157(3) Uani 1 d . . .
H32 H 0.2600 0.5025 0.6884 0.019 Uiso 1 calc . . R
P1 P 0.99313(4) 0.43138(3) 0.26201(3) 0.01740(9) Uani 1 d . . .
F1 F 1.02847(11) 0.38028(8) 0.19147(7) 0.0291(3) Uani 1 d . . .
F2 F 0.93276(11) 0.34861(8) 0.29223(7) 0.0315(3) Uani 1 d . . .
F3 F 1.11514(10) 0.40577(9) 0.30631(7) 0.0323(3) Uani 1 d . . .
F4 F 1.05445(11) 0.51473(8) 0.23202(7) 0.0294(3) Uani 1 d . . .
F5 F 0.87191(10) 0.45841(8) 0.21830(7) 0.0305(3) Uani 1 d . . .
F6 F 0.95841(10) 0.48326(8) 0.33275(7) 0.0295(3) Uani 1 d . . .
N1S N 0.8681(2) 0.18289(18) 0.40373(13) 0.0590(8) Uani 1 d . . .
C1S C 0.81506(19) 0.18218(14) 0.34781(12) 0.0297(5) Uani 1 d . . .
C2S C 0.74658(17) 0.18213(14) 0.27663(11) 0.0253(4) Uani 1 d . . .
H2SA H 0.7668 0.1322 0.2483 0.038 Uiso 1 calc . . GR
H2SB H 0.7638 0.2335 0.2493 0.038 Uiso 1 calc . . GR
H2SC H 0.6629 0.1806 0.2842 0.038 Uiso 1 calc . . GR

loop_
_atom_site_aniso_label
_atom_site_aniso_U_11
_atom_site_aniso_U_22
_atom_site_aniso_U_33
_atom_site_aniso_U_23
_atom_site_aniso_U_13
_atom_site_aniso_U_12
Ir1 0.00703(3) 0.00839(3) 0.01066(3) 0.00024(2) 0.00090(2) -0.00006(2)
O1 0.0095(5) 0.0159(6) 0.0123(5) -0.0009(4) 0.0005(4) 0.0002(4)
O2 0.0266(7) 0.0444(9) 0.0140(6) -0.0040(6) 0.0053(5) 0.0087(7)
N1 0.0104(6) 0.0100(6) 0.0131(6) 0.0002(5) -0.0004(5) 0.0003(5)
N2 0.0075(6) 0.0198(7) 0.0150(7) -0.0009(6) -0.0001(5) -0.0012(5)
N3 0.0080(6) 0.0117(6) 0.0136(6) 0.0006(5) -0.0008(5) -0.0005(5)
N4 0.0111(6) 0.0108(6) 0.0118(6) 0.0002(5) 0.0001(5) 0.0001(5)
N5 0.0117(6) 0.0101(6) 0.0132(6) -0.0003(5) 0.0009(5) -0.0008(5)
C1 0.0158(8) 0.0119(8) 0.0138(7) -0.0001(6) 0.0016(6) -0.0012(6)
C2 0.0235(9) 0.0164(8) 0.0132(8) -0.0012(6) 0.0009(6) -0.0021(7)
C3 0.0214(9) 0.0239(9) 0.0161(8) 0.0010(7) -0.0046(7) -0.0049(7)
C4 0.0131(8) 0.0277(10) 0.0191(9) 0.0024(7) -0.0032(6) -0.0028(7)
C5 0.0116(7) 0.0132(8) 0.0154(8) 0.0010(6) -0.0007(6) -0.0005(6)
C6 0.0087(7) 0.0223(9) 0.0225(9) -0.0004(7) 0.0012(6) -0.0013(6)
C7 0.0101(7) 0.0126(7) 0.0158(8) 0.0013(6) 0.0027(6) 0.0005(6)
C8 0.0137(7) 0.0110(7) 0.0129(7) 0.0021(6) 0.0015(6) 0.0002(6)
C9 0.0130(7) 0.0102(7) 0.0137(7) 0.0020(6) 0.0023(6) -0.0002(6)
C10 0.0137(8) 0.0190(9) 0.0152(8) 0.0015(6) -0.0003(6) -0.0002(6)
C11 0.0202(9) 0.0226(9) 0.0125(8) 0.0009(7) -0.0013(6) 0.0010(7)
C12 0.0225(9) 0.0202(9) 0.0139(8) 0.0008(7) 0.0049(7) 0.0022(7)
C13 0.0151(8) 0.0165(8) 0.0149(8) 0.0016(6) 0.0038(6) 0.0013(6)
C14 0.0276(10) 0.0396(12) 0.0209(10) -0.0036(8) 0.0107(8) 0.0049(9)
C15 0.0128(7) 0.0133(7) 0.0163(8) 0.0012(6) 0.0028(6) -0.0007(6)
C16 0.0183(8) 0.0140(8) 0.0192(8) 0.0028(6) 0.0041(6) -0.0010(6)
C17 0.0196(8) 0.0124(7) 0.0172(8) 0.0025(6) -0.0009(6) 0.0027(6)
C18 0.0156(8) 0.0145(8) 0.0154(8) 0.0005(6) 0.0018(6) 0.0034(6)
C19 0.0107(7) 0.0140(8) 0.0097(7) -0.0005(6) -0.0010(5) 0.0009(6)
C20 0.0090(7) 0.0136(7) 0.0104(7) 0.0002(6) -0.0015(5) 0.0006(6)
C21 0.0085(7) 0.0145(8) 0.0095(7) -0.0003(6) 0.0000(5) -0.0003(6)
C22 0.0106(7) 0.0138(8) 0.0132(7) 0.0002(6) -0.0004(6) -0.0014(6)
C23 0.0104(7) 0.0188(8) 0.0143(8) 0.0014(6) 0.0012(6) -0.0021(6)
C24 0.0088(7) 0.0212(8) 0.0162(8) 0.0004(6) 0.0030(6) 0.0008(6)
C25 0.0106(7) 0.0170(8) 0.0142(7) -0.0006(6) -0.0005(6) 0.0028(6)
C26 0.0155(8) 0.0200(9) 0.0271(9) 0.0005(7) 0.0086(7) 0.0052(7)
C27 0.0169(8) 0.0211(9) 0.0282(10) 0.0027(7) 0.0092(7) -0.0039(7)
C28 0.0133(7) 0.0131(8) 0.0129(7) -0.0004(6) 0.0013(6) -0.0016(6)
C29 0.0194(8) 0.0154(8) 0.0224(9) 0.0022(7) 0.0063(7) -0.0039(7)
C30 0.0285(10) 0.0119(8) 0.0287(10) 0.0032(7) 0.0067(8) -0.0018(7)
C31 0.0252(9) 0.0120(8) 0.0271(9) -0.0004(7) 0.0047(7) 0.0032(7)
C32 0.0157(8) 0.0133(8) 0.0185(8) -0.0008(6) 0.0033(6) 0.0012(6)
P1 0.0155(2) 0.0176(2) 0.0196(2) 0.00141(17) 0.00391(17) 0.00237(17)
F1 0.0362(7) 0.0249(6) 0.0280(6) -0.0054(5) 0.0131(5) 0.0030(5)
F2 0.0335(7) 0.0232(6) 0.0395(7) 0.0052(5) 0.0136(6) -0.0057(5)
F3 0.0195(6) 0.0468(8) 0.0306(6) 0.0115(6) 0.0031(5) 0.0082(5)
F4 0.0315(6) 0.0216(6) 0.0367(7) 0.0028(5) 0.0116(5) -0.0034(5)
F5 0.0214(6) 0.0390(7) 0.0302(6) 0.0010(5) -0.0031(5) 0.0081(5)
F6 0.0247(6) 0.0373(7) 0.0276(6) -0.0108(5) 0.0089(5) -0.0028(5)
N1S 0.0574(16) 0.0772(19) 0.0390(13) 0.0192(12) -0.0139(11) -0.0332(14)
C1S 0.0272(10) 0.0317(11) 0.0302(11) 0.0053(9) 0.0030(8) -0.0100(9)
C2S 0.0189(9) 0.0318(11) 0.0251(10) -0.0011(8) 0.0020(7) -0.0029(8)

loop_
_atom_type_symbol
_atom_type_description
_atom_type_scat_dispersion_real
_atom_type_scat_dispersion_imag
_atom_type_scat_source
C C 0.0033 0.0016 'International Tables Vol C Tables 4.2.6.8 and 6.1.1.4'
H H 0.0000 0.0000 'International Tables Vol C Tables 4.2.6.8 and 6.1.1.4'
F F 0.0171 0.0103 'International Tables Vol C Tables 4.2.6.8 and 6.1.1.4'
Ir Ir -1.4442 7.9887 'International Tables Vol C Tables 4.2.6.8 and 6.1.1.4'
N N 0.0061 0.0033 'International Tables Vol C Tables 4.2.6.8 and 6.1.1.4'
O O 0.0106 0.0060 'International Tables Vol C Tables 4.2.6.8 and 6.1.1.4'
P P 0.1023 0.0942 'International Tables Vol C Tables 4.2.6.8 and 6.1.1.4'

loop_
_geom_angle_atom_site_label_1
_geom_angle_atom_site_label_2
_geom_angle_atom_site_label_3
_geom_angle
_geom_angle_site_symmetry_1
_geom_angle_site_symmetry_3
_geom_angle_publ_flag
O1 Ir1 N3 93.03(5) . . ?
O1 Ir1 N4 87.63(5) . . ?
O1 Ir1 N5 92.09(5) . . ?
N1 Ir1 O1 171.70(5) . . ?
N1 Ir1 N3 78.79(5) . . ?
N1 Ir1 N4 92.23(5) . . ?
N1 Ir1 N5 90.67(5) . . ?
N4 Ir1 N3 98.89(5) . . ?
N4 Ir1 N5 161.42(6) . . ?
N5 Ir1 N3 99.67(5) . . ?
C21 Ir1 O1 91.37(6) . . ?
C21 Ir1 N1 96.80(6) . . ?
C21 Ir1 N3 175.57(6) . . ?
C21 Ir1 N4 80.80(6) . . ?
C21 Ir1 N5 80.63(6) . . ?
C9 O1 Ir1 121.63(10) . . ?
C12 O2 C14 116.83(15) . . ?
C1 N1 Ir1 126.16(11) . . ?
C5 N1 Ir1 115.00(11) . . ?
C5 N1 C1 118.83(14) . . ?
N3 N2 C6 121.17(14) . . ?
C5 N2 N3 115.72(13) . . ?
C5 N2 C6 123.00(14) . . ?
N2 N3 Ir1 112.40(10) . . ?
C7 N3 Ir1 125.85(11) . . ?
C7 N3 N2 121.74(14) . . ?
C15 N4 Ir1 124.80(11) . . ?
C15 N4 C19 120.26(14) . . ?
C19 N4 Ir1 114.89(11) . . ?
C28 N5 Ir1 114.41(11) . . ?
C32 N5 Ir1 125.34(12) . . ?
C32 N5 C28 120.25(15) . . ?
N1 C1 H1 118.6 . . ?
N1 C1 C2 122.82(16) . . ?
C2 C1 H1 118.6 . . ?
C1 C2 H2 120.7 . . ?
C1 C2 C3 118.52(17) . . ?
C3 C2 H2 120.7 . . ?
C2 C3 H3 120.1 . . ?
C4 C3 C2 119.79(17) . . ?
C4 C3 H3 120.1 . . ?
C3 C4 H4 120.3 . . ?
C3 C4 C5 119.33(17) . . ?
C5 C4 H4 120.3 . . ?
N1 C5 N2 117.16(14) . . ?
N1 C5 C4 120.69(16) . . ?
N2 C5 C4 122.15(16) . . ?
N2 C6 H6A 109.5 . . ?
N2 C6 H6B 109.5 . . ?
N2 C6 H6C 109.5 . . ?
H6A C6 H6B 109.5 . . ?
H6A C6 H6C 109.5 . . ?
H6B C6 H6C 109.5 . . ?
N3 C7 H7 118.3 . . ?
N3 C7 C8 123.31(15) . . ?
C8 C7 H7 118.3 . . ?
C9 C8 C7 126.71(15) . . ?
C9 C8 C13 119.43(15) . . ?
C13 C8 C7 113.82(15) . . ?
O1 C9 C8 128.09(15) . . ?
O1 C9 C10 115.17(14) . . ?
C10 C9 C8 116.72(15) . . ?
C9 C10 H10 118.7 . . ?
C11 C10 C9 122.64(16) . . ?
C11 C10 H10 118.7 . . ?
C10 C11 H11 119.7 . . ?
C10 C11 C12 120.53(16) . . ?
C12 C11 H11 119.7 . . ?
O2 C12 C11 115.50(16) . . ?
O2 C12 C13 125.62(17) . . ?
C13 C12 C11 118.88(16) . . ?
C8 C13 H13 119.1 . . ?
C12 C13 C8 121.73(16) . . ?
C12 C13 H13 119.1 . . ?
O2 C14 H14A 109.5 . . ?
O2 C14 H14B 109.5 . . ?
O2 C14 H14C 109.5 . . ?
H14A C14 H14B 109.5 . . ?
H14A C14 H14C 109.5 . . ?
H14B C14 H14C 109.5 . . ?
N4 C15 H15 118.7 . . ?
N4 C15 C16 122.63(16) . . ?
C16 C15 H15 118.7 . . ?
C15 C16 H16 120.8 . . ?
C15 C16 C17 118.31(16) . . ?
C17 C16 H16 120.8 . . ?
C16 C17 H17 120.2 . . ?
C18 C17 C16 119.54(16) . . ?
C18 C17 H17 120.2 . . ?
C17 C18 H18 119.6 . . ?
C17 C18 C19 120.76(16) . . ?
C19 C18 H18 119.6 . . ?
N4 C19 C18 118.45(15) . . ?
N4 C19 C20 113.80(14) . . ?
C18 C19 C20 127.74(15) . . ?
C21 C20 C19 112.54(14) . . ?
C21 C20 C25 118.20(15) . . ?
C25 C20 C19 129.21(15) . . ?
C20 C21 Ir1 117.66(12) . . ?
C20 C21 C22 124.37(15) . . ?
C22 C21 Ir1 117.80(12) . . ?
C21 C22 C23 117.78(15) . . ?
C21 C22 C28 112.69(14) . . ?
C23 C22 C28 129.44(15) . . ?
C22 C23 C27 124.80(16) . . ?
C24 C23 C22 116.99(15) . . ?
C24 C23 C27 118.21(15) . . ?
C23 C24 H24 117.1 . . ?
C23 C24 C25 125.80(15) . . ?
C25 C24 H24 117.1 . . ?
C20 C25 C26 125.43(16) . . ?
C24 C25 C20 116.78(15) . . ?
C24 C25 C26 117.80(15) . . ?
C25 C26 H26A 109.5 . . ?
C25 C26 H26B 109.5 . . ?
C25 C26 H26C 109.5 . . ?
H26A C26 H26B 109.5 . . ?
H26A C26 H26C 109.5 . . ?
H26B C26 H26C 109.5 . . ?
C23 C27 H27A 109.5 . . ?
C23 C27 H27B 109.5 . . ?
C23 C27 H27C 109.5 . . ?
H27A C27 H27B 109.5 . . ?
H27A C27 H27C 109.5 . . ?
H27B C27 H27C 109.5 . . ?
N5 C28 C22 114.38(14) . . ?
N5 C28 C29 118.45(15) . . ?
C29 C28 C22 127.17(15) . . ?
C28 C29 H29 119.5 . . ?
C30 C29 C28 121.03(17) . . ?
C30 C29 H29 119.5 . . ?
C29 C30 H30 120.3 . . ?
C31 C30 C29 119.33(17) . . ?
C31 C30 H30 120.3 . . ?
C30 C31 H31 120.8 . . ?
C32 C31 C30 118.45(17) . . ?
C32 C31 H31 120.8 . . ?
N5 C32 C31 122.46(16) . . ?
N5 C32 H32 118.8 . . ?
C31 C32 H32 118.8 . . ?
F1 P1 F2 90.54(7) . . ?
F1 P1 F3 90.17(7) . . ?
F1 P1 F4 89.62(7) . . ?
F1 P1 F6 179.55(8) . . ?
F2 P1 F3 90.32(7) . . ?
F2 P1 F4 179.66(8) . . ?
F2 P1 F6 89.89(7) . . ?
F3 P1 F4 89.38(7) . . ?
F3 P1 F6 89.68(7) . . ?
F5 P1 F1 90.45(7) . . ?
F5 P1 F2 90.34(7) . . ?
F5 P1 F3 179.09(8) . . ?
F5 P1 F4 89.95(7) . . ?
F5 P1 F6 89.70(7) . . ?
F6 P1 F4 89.95(7) . . ?
N1S C1S C2S 179.3(3) . . ?
C1S C2S H2SA 109.5 . . ?
C1S C2S H2SB 109.5 . . ?
C1S C2S H2SC 109.5 . . ?
H2SA C2S H2SB 109.5 . . ?
H2SA C2S H2SC 109.5 . . ?
H2SB C2S H2SC 109.5 . . ?

loop_
_geom_bond_atom_site_label_1
_geom_bond_atom_site_label_2
_geom_bond_distance
_geom_bond_site_symmetry_2
_geom_bond_publ_flag
Ir1 O1 2.0334(12) . ?
Ir1 N1 2.0190(14) . ?
Ir1 N3 2.0782(13) . ?
Ir1 N4 2.0352(14) . ?
Ir1 N5 2.0527(14) . ?
Ir1 C21 1.9483(16) . ?
O1 C9 1.3379(19) . ?
O2 C12 1.371(2) . ?
O2 C14 1.423(2) . ?
N1 C1 1.359(2) . ?
N1 C5 1.356(2) . ?
N2 N3 1.3822(19) . ?
N2 C5 1.376(2) . ?
N2 C6 1.451(2) . ?
N3 C7 1.292(2) . ?
N4 C15 1.341(2) . ?
N4 C19 1.381(2) . ?
N5 C28 1.380(2) . ?
N5 C32 1.345(2) . ?
C1 H1 0.9500 . ?
C1 C2 1.368(2) . ?
C2 H2 0.9500 . ?
C2 C3 1.392(3) . ?
C3 H3 0.9500 . ?
C3 C4 1.375(3) . ?
C4 H4 0.9500 . ?
C4 C5 1.404(2) . ?
C6 H6A 0.9800 . ?
C6 H6B 0.9800 . ?
C6 H6C 0.9800 . ?
C7 H7 0.9500 . ?
C7 C8 1.446(2) . ?
C8 C9 1.420(2) . ?
C8 C13 1.421(2) . ?
C9 C10 1.414(2) . ?
C10 H10 0.9500 . ?
C10 C11 1.371(2) . ?
C11 H11 0.9500 . ?
C11 C12 1.395(3) . ?
C12 C13 1.373(2) . ?
C13 H13 0.9500 . ?
C14 H14A 0.9800 . ?
C14 H14B 0.9800 . ?
C14 H14C 0.9800 . ?
C15 H15 0.9500 . ?
C15 C16 1.377(2) . ?
C16 H16 0.9500 . ?
C16 C17 1.385(2) . ?
C17 H17 0.9500 . ?
C17 C18 1.385(2) . ?
C18 H18 0.9500 . ?
C18 C19 1.392(2) . ?
C19 C20 1.484(2) . ?
C20 C21 1.402(2) . ?
C20 C25 1.408(2) . ?
C21 C22 1.406(2) . ?
C22 C23 1.415(2) . ?
C22 C28 1.477(2) . ?
C23 C24 1.396(2) . ?
C23 C27 1.510(2) . ?
C24 H24 0.9500 . ?
C24 C25 1.405(2) . ?
C25 C26 1.506(2) . ?
C26 H26A 0.9800 . ?
C26 H26B 0.9800 . ?
C26 H26C 0.9800 . ?
C27 H27A 0.9800 . ?
C27 H27B 0.9800 . ?
C27 H27C 0.9800 . ?
C28 C29 1.394(2) . ?
C29 H29 0.9500 . ?
C29 C30 1.386(3) . ?
C30 H30 0.9500 . ?
C30 C31 1.384(3) . ?
C31 H31 0.9500 . ?
C31 C32 1.384(2) . ?
C32 H32 0.9500 . ?
P1 F1 1.5962(12) . ?
P1 F2 1.5991(13) . ?
P1 F3 1.6012(13) . ?
P1 F4 1.6101(12) . ?
P1 F5 1.5951(12) . ?
P1 F6 1.6032(12) . ?
N1S C1S 1.136(3) . ?
C1S C2S 1.451(3) . ?
C2S H2SA 0.9800 . ?
C2S H2SB 0.9800 . ?
C2S H2SC 0.9800 . ?

loop_
_geom_torsion_atom_site_label_1
_geom_torsion_atom_site_label_2
_geom_torsion_atom_site_label_3
_geom_torsion_atom_site_label_4
_geom_torsion
_geom_torsion_site_symmetry_1
_geom_torsion_site_symmetry_2
_geom_torsion_site_symmetry_3
_geom_torsion_site_symmetry_4
_geom_torsion_publ_flag
N1 C5 N2 N3 8.1(2) . . . . ?
C4 C5 N2 N3 -171.74(16) . . . . ?
C4 C5 N2 C6 4.4(3) . . . . ?
C5 N2 N3 Ir1 -10.90(17) . . . . ?
C5 N2 N3 C7 167.90(15) . . . . ?
C6 N2 N3 Ir1 172.86(12) . . . . ?
C6 N2 N3 C7 -8.3(2) . . . . ?
C6 N2 C5 N1 -175.78(15) . . . . ?
C8 C7 N3 Ir1 -4.0(2) . . . . ?
C8 C7 N3 N2 177.34(15) . . . . ?
C9 C8 C7 N3 -6.8(3) . . . . ?
C11 C12 O2 C14 178.77(18) . . . . ?
C13 C8 C7 N3 175.55(16) . . . . ?
C13 C12 O2 C14 -2.3(3) . . . . ?
C18 C19 C20 C21 -173.43(16) . . . . ?
C18 C19 C20 C25 9.5(3) . . . . ?
C21 C20 C19 N4 6.09(19) . . . . ?
C21 C22 C28 N5 -2.4(2) . . . . ?
C21 C22 C28 C29 177.41(17) . . . . ?
C23 C22 C28 N5 174.02(16) . . . . ?
C23 C22 C28 C29 -6.2(3) . . . . ?
C25 C20 C19 N4 -170.95(16) . . . . ?
